data_7717723
loop_
_publ_author_name
'Divoux, Ga\"elle'
'Loze, Margerie'
'Brand\`es, St\'ephane'
'Rousselin, Yoann'
'Gros, Claude P.'
'Desbois, Nicolas'
'ANDRE, Laurie'

_publ_section_title
;
 Phenylphosphonic acid corroles: corroles that link, corroles that bind
;
_journal_name_full 'Dalton Transactions'
_journal_paper_doi 10.1039/D4DT03197K
_journal_year 2025
_chemical_formula_moiety 'C41 H27 F8 N4 O3 P, C H2 Cl2'
_chemical_formula_sum 'C42 H29 Cl2 F8 N4 O3 P'
_chemical_formula_weight 891.56
_chemical_name_systematic '5,15-(2,3,5,6-tetrafluorophenyl)-10-diethylphenylphosphonate corrole '
_space_group_crystal_system triclinic
_space_group_IT_number 2
_space_group_name_Hall '-P 1'
_space_group_name_H-M_alt 'P -1'
_atom_sites_solution_hydrogens mixed
_atom_sites_solution_primary dual
_audit_creation_date 2024-06-11
_audit_creation_method
;FinalCif V144 by Daniel Kratzert, Freiburg 2024, 
https://dkratzert.de/finalcif.html
;
_audit_update_record
;
2024-10-31 deposited with the CCDC.	2024-12-30 downloaded from the CCDC.
;
_cell_angle_alpha 64.2197(15)
_cell_angle_beta 73.4957(16)
_cell_angle_gamma 67.1373(16)
_cell_formula_units_Z 2
_cell_length_a 10.9650(4)
_cell_length_b 13.7874(5)
_cell_length_c 15.5996(5)
_cell_measurement_reflns_used 9975
_cell_measurement_temperature 130(1)
_cell_measurement_theta_max 66.509
_cell_measurement_theta_min 3.741
_cell_volume 1937.85(12)
_computing_cell_refinement 'SAINT V8.40B (?, 2016)'
_computing_data_collection 'APEX5 (Bruker, 2023)'
_computing_data_reduction 'SAINT V8.40B (?, 2016)'
_computing_molecular_graphics 'Olex2 1.5 (Dolomanov et al., 2009)'
_computing_publication_material 'Olex2 1.5 (Dolomanov et al., 2009)'
_computing_structure_refinement 'SHELXL 2019/3 (Sheldrick, 2015)'
_computing_structure_solution 'SHELXT  (Sheldrick, 2015)'
_diffrn_ambient_environment N~2~
_diffrn_ambient_temperature 130(1)
_diffrn_detector CPAD
_diffrn_detector_area_resol_mean 7.41
_diffrn_detector_type 'Bruker PHOTON III'
_diffrn_measured_fraction_theta_full 0.999
_diffrn_measured_fraction_theta_max 0.999
_diffrn_measurement_device 'three-circle diffractometer'
_diffrn_measurement_device_type 'Bruker D8 VENTURE dual wavelength Ag/Cu'
_diffrn_measurement_method '\w and \f scans'
_diffrn_measurement_specimen_support 'MiTeGen micromount'
_diffrn_radiation_collimation 'focusing mirrors'
_diffrn_radiation_monochromator 'mirror optics'
_diffrn_radiation_probe x-ray
_diffrn_radiation_type 'Cu K\a'
_diffrn_radiation_wavelength 1.54178
_diffrn_radiation_xray_symbol K-L~3~
_diffrn_reflns_av_R_equivalents 0.0338
_diffrn_reflns_av_unetI/netI 0.0168
_diffrn_reflns_Laue_measured_fraction_full 0.999
_diffrn_reflns_Laue_measured_fraction_max 0.999
_diffrn_reflns_limit_h_max 13
_diffrn_reflns_limit_h_min -13
_diffrn_reflns_limit_k_max 16
_diffrn_reflns_limit_k_min -16
_diffrn_reflns_limit_l_max 18
_diffrn_reflns_limit_l_min -18
_diffrn_reflns_number 105851
_diffrn_reflns_point_group_measured_fraction_full 0.999
_diffrn_reflns_point_group_measured_fraction_max 0.999
_diffrn_reflns_theta_full 66.620
_diffrn_reflns_theta_max 66.620
_diffrn_reflns_theta_min 3.177
_diffrn_source 'microfocus sealed X-ray tube'
_diffrn_source_current 1.0
_diffrn_source_power 0.05
_diffrn_source_target Cu
_diffrn_source_type 'Incoatec I\ms'
_diffrn_source_voltage 50.0
_exptl_absorpt_coefficient_mu 2.657
_exptl_absorpt_correction_T_max 0.6285
_exptl_absorpt_correction_T_min 0.5118
_exptl_absorpt_correction_type multi-scan
_exptl_absorpt_process_details
;
SADABS-2016/2 (Bruker,2016) was used for absorption correction.
wR2(int) was 0.0786 before and 0.0454 after correction.
The Ratio of minimum to maximum transmission is 0.8143.
The \l/2 correction factor is Not present.
;
_exptl_crystal_colour 'clear dark violet'
_exptl_crystal_colour_lustre clear
_exptl_crystal_colour_modifier dark
_exptl_crystal_colour_primary violet
_exptl_crystal_density_diffrn 1.528
_exptl_crystal_description prism
_exptl_crystal_F_000 908
_exptl_crystal_recrystallization_method 'The material was recrystallized from DCM by slow diffusion of cyclohexane.'
_exptl_crystal_size_max 0.336
_exptl_crystal_size_mid 0.201
_exptl_crystal_size_min 0.128
_refine_diff_density_max 0.477
_refine_diff_density_min -0.712
_refine_diff_density_rms 0.069
_refine_ls_extinction_method none
_refine_ls_goodness_of_fit_ref 1.033
_refine_ls_hydrogen_treatment constr
_refine_ls_matrix_type full
_refine_ls_number_parameters 543
_refine_ls_number_reflns 6852
_refine_ls_number_restraints 0
_refine_ls_restrained_S_all 1.033
_refine_ls_R_factor_all 0.0435
_refine_ls_R_factor_gt 0.0420
_refine_ls_shift/su_max 0.001
_refine_ls_shift/su_mean 0.000
_refine_ls_structure_factor_coef Fsqd
_refine_ls_weighting_details 'w=1/[\s^2^(Fo^2^)+(0.0679P)^2^+1.8850P] where P=(Fo^2^+2Fc^2^)/3'
_refine_ls_weighting_scheme calc
_refine_ls_wR_factor_gt 0.1205
_refine_ls_wR_factor_ref 0.1218
_reflns_Friedel_coverage 0.000
_reflns_number_gt 6516
_reflns_number_total 6852
_reflns_threshold_expression 'I > 2\s(I)'
_cod_data_source_file d4dt03197k2.cif
_cod_data_source_block Compound_1b
_cod_database_code 7717723
_olex2_refinement_description
;
1. Fixed Uiso
 At 1.2 times of:
  All C(H) groups, All C(H,H) groups, All N(H) groups
 At 1.5 times of:
  All C(H,H,H) groups
2.a Everything fixed:
 H1, H2, H3
2.b Secondary CH2 refined with riding coordinates:
 C42(H42A,H42B), C26(H26A,H26B), C28(H28A,H28B)
2.c Aromatic/amide H refined with riding coordinates:
 C3(H3A), C4(H4), C8(H8), C9(H9), C12(H12), C13(H13), C17(H17), C18(H18),
 C21(H21), C22(H22), C24(H24), C25(H25), C33(H33), C39(H39)
2.d Idealised Me refined as rotating group:
 C27(H27A,H27B,H27C), C29(H29A,H29B,H29C)
;
_olex2_submission_special_instructions 'No special instructions were received'
_shelx_shelxl_version_number 2019/3
_shelx_space_group_comment
;
The symmetry employed for this shelxl refinement is uniquely defined
by the following loop, which should always be used as a source of
symmetry information in preference to the above space-group names.
They are only intended as comments.
;
_shelx_estimated_absorpt_t_min 0.469
_shelx_estimated_absorpt_t_max 0.727
_diffrn_measurement_ambient_temperature_device_make 'Oxford Cryostream 800'

loop_
_space_group_symop_operation_xyz
'x, y, z'
'-x, -y, -z'

loop_
_atom_site_label
_atom_site_type_symbol
_atom_site_fract_x
_atom_site_fract_y
_atom_site_fract_z
_atom_site_U_iso_or_equiv
_atom_site_adp_type
_atom_site_occupancy
_atom_site_site_symmetry_order
_atom_site_calc_flag
_atom_site_refinement_flags_posn
_atom_site_refinement_flags_adp
_atom_site_refinement_flags_occupancy
_atom_site_disorder_assembly
_atom_site_disorder_group
Cl1 Cl 0.72871(9) 0.24913(8) 0.66231(7) 0.0736(3) Uani 1 1 d . . . . .
Cl2 Cl 0.81915(9) 0.44505(9) 0.54183(5) 0.0720(3) Uani 1 1 d . . . . .
C42 C 0.7117(3) 0.3887(3) 0.6432(2) 0.0646(9) Uani 1 1 d . . . . .
H42A H 0.731694 0.390151 0.700537 0.077 Uiso 1 1 calc R U . . .
H42B H 0.618101 0.436214 0.634401 0.077 Uiso 1 1 calc R U . . .
P1 P 0.86952(5) 1.01279(4) 0.23136(3) 0.02101(13) Uani 1 1 d . . . . .
F1 F 0.85315(11) 0.72975(10) 0.90861(8) 0.0270(3) Uani 1 1 d . . . . .
F2 F 0.97203(13) 0.77575(13) 1.00419(11) 0.0425(3) Uani 1 1 d . . . . .
F3 F 0.55439(15) 0.93143(12) 1.16290(10) 0.0413(3) Uani 1 1 d . . . . .
F4 F 0.43214(12) 0.88212(11) 1.06976(9) 0.0307(3) Uani 1 1 d . . . . .
F5 F 0.40508(12) 0.37206(11) 0.71045(10) 0.0341(3) Uani 1 1 d . . . . .
F6 F 0.29252(14) 0.25903(12) 0.67194(11) 0.0417(3) Uani 1 1 d . . . . .
F7 F -0.13260(13) 0.51496(13) 0.71895(12) 0.0457(4) Uani 1 1 d . . . . .
F8 F -0.02002(12) 0.63226(11) 0.75307(10) 0.0332(3) Uani 1 1 d . . . . .
O1 O 0.96873(14) 1.05096(12) 0.25687(10) 0.0274(3) Uani 1 1 d . . . . .
O2 O 0.77435(15) 1.10478(12) 0.16708(10) 0.0305(3) Uani 1 1 d . . . . .
O3 O 0.97079(14) 0.91870(12) 0.19199(10) 0.0283(3) Uani 1 1 d . . . . .
N1 N 0.56423(16) 0.75506(13) 0.78507(11) 0.0200(3) Uani 1 1 d . . . . .
H1 H 0.518500 0.699200 0.812000 0.024 Uiso 1 1 d . U . . .
N2 N 0.39160(15) 0.69747(13) 0.95346(11) 0.0187(3) Uani 1 1 d . . . . .
H2 H 0.350900 0.756100 0.901700 0.022 Uiso 1 1 d . U . . .
N3 N 0.28216(16) 0.61400(13) 0.88283(11) 0.0199(3) Uani 1 1 d . . . . .
H3 H 0.347300 0.648200 0.843700 0.024 Uiso 1 1 d . U . . .
N4 N 0.42593(16) 0.66822(13) 0.71201(11) 0.0201(3) Uani 1 1 d . . . . .
C1 C 0.59052(19) 0.77116(16) 0.61706(13) 0.0204(4) Uani 1 1 d . . . . .
C2 C 0.61348(18) 0.79432(16) 0.68932(13) 0.0200(4) Uani 1 1 d . . . . .
C3 C 0.68374(19) 0.86807(16) 0.67966(14) 0.0221(4) Uani 1 1 d . . . . .
H3A H 0.729790 0.908076 0.621544 0.026 Uiso 1 1 calc R U . . .
C4 C 0.67351(19) 0.87127(16) 0.76759(14) 0.0227(4) Uani 1 1 d . . . . .
H4 H 0.710055 0.914795 0.780695 0.027 Uiso 1 1 calc R U . . .
C5 C 0.59884(18) 0.79845(16) 0.83674(14) 0.0206(4) Uani 1 1 d . . . . .
C6 C 0.56828(19) 0.77123(16) 0.93656(14) 0.0203(4) Uani 1 1 d . . . . .
C7 C 0.48065(18) 0.70627(16) 0.99456(13) 0.0194(4) Uani 1 1 d . . . . .
C8 C 0.47423(19) 0.63071(16) 1.09089(14) 0.0214(4) Uani 1 1 d . . . . .
H8 H 0.522671 0.620115 1.137640 0.026 Uiso 1 1 calc R U . . .
C9 C 0.38444(19) 0.57424(16) 1.10563(13) 0.0210(4) Uani 1 1 d . . . . .
H9 H 0.361854 0.517564 1.163879 0.025 Uiso 1 1 calc R U . . .
C10 C 0.33318(18) 0.61596(15) 1.01904(13) 0.0195(4) Uani 1 1 d . . . . .
C11 C 0.26395(18) 0.57998(16) 0.98046(13) 0.0198(4) Uani 1 1 d . . . . .
C12 C 0.18439(19) 0.50688(16) 1.01652(14) 0.0217(4) Uani 1 1 d . . . . .
H12 H 0.153468 0.470907 1.082225 0.026 Uiso 1 1 calc R U . . .
C13 C 0.15986(19) 0.49734(16) 0.93878(14) 0.0218(4) Uani 1 1 d . . . . .
H13 H 0.107348 0.454825 0.941603 0.026 Uiso 1 1 calc R U . . .
C14 C 0.22668(18) 0.56201(16) 0.85417(14) 0.0198(4) Uani 1 1 d . . . . .
C15 C 0.26011(19) 0.56722(16) 0.75836(14) 0.0207(4) Uani 1 1 d . . . . .
C16 C 0.35549(19) 0.61843(16) 0.69145(14) 0.0211(4) Uani 1 1 d . . . . .
C17 C 0.3914(2) 0.63053(17) 0.59147(14) 0.0255(4) Uani 1 1 d . . . . .
H17 H 0.357448 0.603713 0.559243 0.031 Uiso 1 1 calc R U . . .
C18 C 0.4824(2) 0.68727(17) 0.55267(14) 0.0253(4) Uani 1 1 d . . . . .
H18 H 0.524755 0.707674 0.487951 0.030 Uiso 1 1 calc R U . . .
C19 C 0.50328(19) 0.71127(16) 0.62845(14) 0.0209(4) Uani 1 1 d . . . . .
C20 C 0.66038(19) 0.82159(16) 0.51911(13) 0.0205(4) Uani 1 1 d . . . . .
C21 C 0.7999(2) 0.79230(17) 0.50174(14) 0.0246(4) Uani 1 1 d . . . . .
H21 H 0.850980 0.733677 0.550597 0.029 Uiso 1 1 calc R U . . .
C22 C 0.8644(2) 0.84784(17) 0.41411(14) 0.0244(4) Uani 1 1 d . . . . .
H22 H 0.959130 0.827851 0.403232 0.029 Uiso 1 1 calc R U . . .
C23 C 0.78975(19) 0.93347(16) 0.34157(13) 0.0208(4) Uani 1 1 d . . . . .
C24 C 0.65142(19) 0.95999(16) 0.35686(14) 0.0213(4) Uani 1 1 d . . . . .
H24 H 0.600676 1.016255 0.306972 0.026 Uiso 1 1 calc R U . . .
C25 C 0.58730(19) 0.90422(16) 0.44514(14) 0.0212(4) Uani 1 1 d . . . . .
H25 H 0.492711 0.922569 0.455188 0.025 Uiso 1 1 calc R U . . .
C26 C 0.9176(3) 1.14840(19) 0.28620(17) 0.0375(5) Uani 1 1 d . . . . .
H26A H 0.821253 1.184666 0.280162 0.045 Uiso 1 1 calc R U . . .
H26B H 0.964806 1.204600 0.243272 0.045 Uiso 1 1 calc R U . . .
C27 C 0.9367(4) 1.1137(3) 0.3858(2) 0.0605(8) Uani 1 1 d . . . . .
H27A H 1.031893 1.076443 0.392015 0.091 Uiso 1 1 calc R U . . .
H27B H 0.886288 1.060983 0.428597 0.091 Uiso 1 1 calc R U . . .
H27C H 0.904700 1.180525 0.403349 0.091 Uiso 1 1 calc R U . . .
C28 C 1.0789(2) 0.9453(2) 0.11555(17) 0.0371(5) Uani 1 1 d . . . . .
H28A H 1.137286 0.967496 0.137098 0.044 Uiso 1 1 calc R U . . .
H28B H 1.042095 1.009138 0.058315 0.044 Uiso 1 1 calc R U . . .
C29 C 1.1568(2) 0.8433(2) 0.0912(2) 0.0433(6) Uani 1 1 d . . . . .
H29A H 1.222191 0.862482 0.033897 0.065 Uiso 1 1 calc R U . . .
H29B H 1.096171 0.815880 0.078447 0.065 Uiso 1 1 calc R U . . .
H29C H 1.203606 0.784056 0.145161 0.065 Uiso 1 1 calc R U . . .
C30 C 0.6366(2) 0.80272(16) 0.98531(13) 0.0214(4) Uani 1 1 d . . . . .
C31 C 0.7751(2) 0.77989(16) 0.97062(14) 0.0239(4) Uani 1 1 d . . . . .
C32 C 0.8374(2) 0.80434(18) 1.02096(16) 0.0297(5) Uani 1 1 d . . . . .
C33 C 0.7662(2) 0.85514(19) 1.08659(16) 0.0326(5) Uani 1 1 d . . . . .
H33 H 0.809546 0.872603 1.120361 0.039 Uiso 1 1 calc R U . . .
C34 C 0.6300(2) 0.87945(18) 1.10111(15) 0.0302(5) Uani 1 1 d . . . . .
C35 C 0.5662(2) 0.85374(17) 1.05270(14) 0.0242(4) Uani 1 1 d . . . . .
C36 C 0.1974(2) 0.50717(16) 0.73198(13) 0.0217(4) Uani 1 1 d . . . . .
C37 C 0.2720(2) 0.41107(17) 0.71067(14) 0.0250(4) Uani 1 1 d . . . . .
C38 C 0.2134(2) 0.35127(18) 0.69172(15) 0.0296(5) Uani 1 1 d . . . . .
C39 C 0.0768(2) 0.3837(2) 0.69448(16) 0.0338(5) Uani 1 1 d . . . . .
H39 H 0.036483 0.341945 0.682348 0.041 Uiso 1 1 calc R U . . .
C40 C 0.0015(2) 0.4790(2) 0.71556(16) 0.0314(5) Uani 1 1 d . . . . .
C41 C 0.0597(2) 0.53961(17) 0.73350(15) 0.0257(4) Uani 1 1 d . . . . .

loop_
_atom_site_aniso_label
_atom_site_aniso_U_11
_atom_site_aniso_U_22
_atom_site_aniso_U_33
_atom_site_aniso_U_23
_atom_site_aniso_U_13
_atom_site_aniso_U_12
Cl1 0.0606(5) 0.0815(6) 0.0681(5) -0.0196(4) -0.0107(4) -0.0190(4)
Cl2 0.0636(5) 0.1105(7) 0.0417(4) -0.0165(4) -0.0049(3) -0.0414(5)
C42 0.0538(18) 0.081(2) 0.0449(17) -0.0140(16) -0.0005(14) -0.0209(16)
P1 0.0232(3) 0.0204(2) 0.0184(2) -0.00736(19) 0.00335(19) -0.00975(19)
F1 0.0243(6) 0.0297(6) 0.0288(6) -0.0135(5) 0.0022(5) -0.0111(5)
F2 0.0281(7) 0.0531(8) 0.0581(9) -0.0255(7) -0.0085(6) -0.0167(6)
F3 0.0518(8) 0.0457(8) 0.0398(8) -0.0303(7) -0.0054(6) -0.0123(6)
F4 0.0276(6) 0.0364(7) 0.0324(6) -0.0203(5) 0.0008(5) -0.0087(5)
F5 0.0286(6) 0.0326(7) 0.0473(8) -0.0229(6) -0.0033(5) -0.0077(5)
F6 0.0502(8) 0.0369(7) 0.0520(8) -0.0306(7) -0.0003(7) -0.0159(6)
F7 0.0288(7) 0.0615(9) 0.0631(10) -0.0330(8) -0.0033(6) -0.0208(7)
F8 0.0263(6) 0.0344(7) 0.0446(7) -0.0222(6) -0.0012(5) -0.0088(5)
O1 0.0286(7) 0.0254(7) 0.0306(8) -0.0118(6) 0.0021(6) -0.0134(6)
O2 0.0306(8) 0.0287(8) 0.0243(7) -0.0039(6) 0.0006(6) -0.0109(6)
O3 0.0306(8) 0.0278(7) 0.0263(7) -0.0137(6) 0.0078(6) -0.0128(6)
N1 0.0237(8) 0.0225(8) 0.0177(8) -0.0090(6) 0.0014(6) -0.0122(6)
N2 0.0206(8) 0.0202(8) 0.0164(7) -0.0062(6) -0.0008(6) -0.0092(6)
N3 0.0225(8) 0.0219(8) 0.0183(8) -0.0081(6) 0.0011(6) -0.0118(6)
N4 0.0222(8) 0.0223(8) 0.0186(8) -0.0084(6) 0.0008(6) -0.0112(6)
C1 0.0216(9) 0.0204(9) 0.0189(9) -0.0085(7) 0.0016(7) -0.0078(7)
C2 0.0193(9) 0.0198(9) 0.0191(9) -0.0071(7) 0.0016(7) -0.0074(7)
C3 0.0221(9) 0.0226(9) 0.0206(9) -0.0060(8) 0.0013(7) -0.0111(8)
C4 0.0239(10) 0.0229(9) 0.0245(10) -0.0091(8) -0.0014(8) -0.0113(8)
C5 0.0196(9) 0.0223(9) 0.0227(10) -0.0102(8) -0.0016(7) -0.0080(7)
C6 0.0208(9) 0.0211(9) 0.0210(9) -0.0096(8) -0.0010(7) -0.0076(7)
C7 0.0197(9) 0.0209(9) 0.0206(9) -0.0112(7) -0.0006(7) -0.0066(7)
C8 0.0219(9) 0.0248(10) 0.0183(9) -0.0097(8) -0.0018(7) -0.0065(8)
C9 0.0229(9) 0.0212(9) 0.0166(9) -0.0069(7) 0.0013(7) -0.0075(7)
C10 0.0197(9) 0.0194(9) 0.0192(9) -0.0085(7) 0.0029(7) -0.0081(7)
C11 0.0203(9) 0.0195(9) 0.0181(9) -0.0076(7) 0.0008(7) -0.0063(7)
C12 0.0216(9) 0.0226(9) 0.0198(9) -0.0070(8) 0.0025(7) -0.0104(8)
C13 0.0206(9) 0.0219(9) 0.0251(10) -0.0100(8) 0.0010(7) -0.0101(7)
C14 0.0201(9) 0.0190(9) 0.0220(9) -0.0083(7) -0.0023(7) -0.0073(7)
C15 0.0222(9) 0.0197(9) 0.0225(9) -0.0090(8) -0.0024(7) -0.0078(7)
C16 0.0247(10) 0.0201(9) 0.0207(9) -0.0090(7) -0.0012(8) -0.0088(8)
C17 0.0335(11) 0.0285(10) 0.0212(10) -0.0122(8) -0.0002(8) -0.0151(9)
C18 0.0328(11) 0.0289(10) 0.0181(9) -0.0110(8) 0.0033(8) -0.0154(9)
C19 0.0235(9) 0.0212(9) 0.0182(9) -0.0083(7) 0.0005(7) -0.0083(8)
C20 0.0253(10) 0.0210(9) 0.0192(9) -0.0108(8) 0.0026(7) -0.0111(8)
C21 0.0247(10) 0.0252(10) 0.0206(10) -0.0067(8) -0.0008(8) -0.0080(8)
C22 0.0212(9) 0.0269(10) 0.0228(10) -0.0092(8) 0.0016(8) -0.0084(8)
C23 0.0261(10) 0.0200(9) 0.0180(9) -0.0092(7) 0.0035(7) -0.0109(8)
C24 0.0250(10) 0.0201(9) 0.0193(9) -0.0087(7) -0.0009(7) -0.0075(8)
C25 0.0213(9) 0.0234(9) 0.0219(9) -0.0116(8) 0.0016(7) -0.0093(8)
C26 0.0549(15) 0.0265(11) 0.0373(13) -0.0141(10) -0.0090(11) -0.0142(10)
C27 0.095(2) 0.0530(17) 0.0446(16) -0.0223(14) -0.0165(16) -0.0239(17)
C28 0.0325(12) 0.0438(13) 0.0315(12) -0.0179(10) 0.0107(9) -0.0142(10)
C29 0.0273(12) 0.0618(16) 0.0540(15) -0.0407(14) 0.0009(11) -0.0092(11)
C30 0.0280(10) 0.0198(9) 0.0188(9) -0.0054(7) -0.0028(8) -0.0119(8)
C31 0.0282(10) 0.0220(9) 0.0233(10) -0.0074(8) -0.0021(8) -0.0115(8)
C32 0.0289(11) 0.0303(11) 0.0349(12) -0.0092(9) -0.0079(9) -0.0149(9)
C33 0.0418(13) 0.0323(11) 0.0343(12) -0.0119(9) -0.0127(10) -0.0172(10)
C34 0.0427(13) 0.0265(10) 0.0265(11) -0.0126(9) -0.0053(9) -0.0124(9)
C35 0.0259(10) 0.0238(10) 0.0234(10) -0.0085(8) -0.0018(8) -0.0094(8)
C36 0.0284(10) 0.0243(10) 0.0164(9) -0.0073(7) 0.0002(7) -0.0148(8)
C37 0.0264(10) 0.0278(10) 0.0228(10) -0.0100(8) -0.0002(8) -0.0119(8)
C38 0.0411(12) 0.0273(11) 0.0274(11) -0.0149(9) -0.0001(9) -0.0152(9)
C39 0.0429(13) 0.0407(12) 0.0328(12) -0.0175(10) -0.0016(10) -0.0258(10)
C40 0.0297(11) 0.0417(12) 0.0305(11) -0.0145(10) 0.0000(9) -0.0203(10)
C41 0.0284(10) 0.0273(10) 0.0252(10) -0.0122(8) 0.0001(8) -0.0120(8)

loop_
_atom_type_symbol
_atom_type_description
_atom_type_scat_dispersion_real
_atom_type_scat_dispersion_imag
_atom_type_scat_source
C C 0.0181 0.0091 'International Tables Vol C Tables 4.2.6.8 and 6.1.1.4'
H H 0.0000 0.0000 'International Tables Vol C Tables 4.2.6.8 and 6.1.1.4'
Cl Cl 0.3639 0.7018 'International Tables Vol C Tables 4.2.6.8 and 6.1.1.4'
F F 0.0727 0.0534 'International Tables Vol C Tables 4.2.6.8 and 6.1.1.4'
N N 0.0311 0.0180 'International Tables Vol C Tables 4.2.6.8 and 6.1.1.4'
O O 0.0492 0.0322 'International Tables Vol C Tables 4.2.6.8 and 6.1.1.4'
P P 0.2955 0.4335 'International Tables Vol C Tables 4.2.6.8 and 6.1.1.4'

loop_
_geom_angle_atom_site_label_1
_geom_angle_atom_site_label_2
_geom_angle_atom_site_label_3
_geom_angle
_geom_angle_site_symmetry_1
_geom_angle_site_symmetry_3
_geom_angle_publ_flag
Cl1 C42 Cl2 111.6(2) . . ?
Cl1 C42 H42A 109.3 . . ?
Cl1 C42 H42B 109.3 . . ?
Cl2 C42 H42A 109.3 . . ?
Cl2 C42 H42B 109.3 . . ?
H42A C42 H42B 108.0 . . ?
O1 P1 C23 107.55(9) . . ?
O2 P1 O1 115.03(8) . . ?
O2 P1 O3 116.19(9) . . ?
O2 P1 C23 112.95(9) . . ?
O3 P1 O1 100.89(8) . . ?
O3 P1 C23 102.82(8) . . ?
C26 O1 P1 119.86(14) . . ?
C28 O3 P1 119.43(14) . . ?
C2 N1 H1 122.4 . . ?
C2 N1 C5 111.80(15) . . ?
C5 N1 H1 125.5 . . ?
C7 N2 H2 122.8 . . ?
C7 N2 C10 110.14(15) . . ?
C10 N2 H2 122.2 . . ?
C11 N3 H3 122.3 . . ?
C14 N3 H3 123.3 . . ?
C14 N3 C11 111.42(16) . . ?
C19 N4 C16 106.41(15) . . ?
C2 C1 C19 126.16(17) . . ?
C2 C1 C20 114.80(16) . . ?
C19 C1 C20 118.94(17) . . ?
N1 C2 C1 125.95(17) . . ?
N1 C2 C3 105.34(16) . . ?
C1 C2 C3 128.59(17) . . ?
C2 C3 H3A 125.6 . . ?
C4 C3 C2 108.78(17) . . ?
C4 C3 H3A 125.6 . . ?
C3 C4 H4 125.6 . . ?
C3 C4 C5 108.74(17) . . ?
C5 C4 H4 125.6 . . ?
N1 C5 C4 105.33(16) . . ?
N1 C5 C6 125.68(17) . . ?
C6 C5 C4 128.96(18) . . ?
C5 C6 C7 122.09(17) . . ?
C5 C6 C30 119.81(17) . . ?
C7 C6 C30 117.92(17) . . ?
N2 C7 C6 120.04(17) . . ?
N2 C7 C8 106.87(16) . . ?
C8 C7 C6 132.50(18) . . ?
C7 C8 H8 126.0 . . ?
C9 C8 C7 108.05(17) . . ?
C9 C8 H8 126.0 . . ?
C8 C9 H9 126.1 . . ?
C8 C9 C10 107.88(16) . . ?
C10 C9 H9 126.1 . . ?
N2 C10 C9 107.00(16) . . ?
N2 C10 C11 115.67(16) . . ?
C9 C10 C11 135.69(17) . . ?
N3 C11 C10 116.37(16) . . ?
N3 C11 C12 106.54(16) . . ?
C10 C11 C12 136.84(18) . . ?
C11 C12 H12 126.2 . . ?
C13 C12 C11 107.60(17) . . ?
C13 C12 H12 126.2 . . ?
C12 C13 H13 125.9 . . ?
C12 C13 C14 108.12(16) . . ?
C14 C13 H13 125.9 . . ?
N3 C14 C13 106.13(16) . . ?
N3 C14 C15 119.23(17) . . ?
C15 C14 C13 133.80(17) . . ?
C14 C15 C16 122.82(17) . . ?
C14 C15 C36 116.55(16) . . ?
C16 C15 C36 120.46(17) . . ?
N4 C16 C15 124.31(17) . . ?
N4 C16 C17 109.74(16) . . ?
C15 C16 C17 125.92(18) . . ?
C16 C17 H17 126.6 . . ?
C18 C17 C16 106.87(17) . . ?
C18 C17 H17 126.6 . . ?
C17 C18 H18 126.4 . . ?
C17 C18 C19 107.21(17) . . ?
C19 C18 H18 126.4 . . ?
N4 C19 C1 125.11(17) . . ?
N4 C19 C18 109.77(16) . . ?
C1 C19 C18 125.11(17) . . ?
C21 C20 C1 120.55(17) . . ?
C25 C20 C1 120.44(17) . . ?
C25 C20 C21 118.88(17) . . ?
C20 C21 H21 119.7 . . ?
C22 C21 C20 120.68(18) . . ?
C22 C21 H21 119.7 . . ?
C21 C22 H22 120.0 . . ?
C21 C22 C23 119.91(18) . . ?
C23 C22 H22 120.0 . . ?
C22 C23 P1 120.71(15) . . ?
C24 C23 P1 119.47(15) . . ?
C24 C23 C22 119.78(17) . . ?
C23 C24 H24 120.0 . . ?
C23 C24 C25 119.99(18) . . ?
C25 C24 H24 120.0 . . ?
C20 C25 H25 119.7 . . ?
C24 C25 C20 120.67(18) . . ?
C24 C25 H25 119.7 . . ?
O1 C26 H26A 109.5 . . ?
O1 C26 H26B 109.5 . . ?
O1 C26 C27 110.7(2) . . ?
H26A C26 H26B 108.1 . . ?
C27 C26 H26A 109.5 . . ?
C27 C26 H26B 109.5 . . ?
C26 C27 H27A 109.5 . . ?
C26 C27 H27B 109.5 . . ?
C26 C27 H27C 109.5 . . ?
H27A C27 H27B 109.5 . . ?
H27A C27 H27C 109.5 . . ?
H27B C27 H27C 109.5 . . ?
O3 C28 H28A 110.0 . . ?
O3 C28 H28B 110.0 . . ?
O3 C28 C29 108.2(2) . . ?
H28A C28 H28B 108.4 . . ?
C29 C28 H28A 110.0 . . ?
C29 C28 H28B 110.0 . . ?
C28 C29 H29A 109.5 . . ?
C28 C29 H29B 109.5 . . ?
C28 C29 H29C 109.5 . . ?
H29A C29 H29B 109.5 . . ?
H29A C29 H29C 109.5 . . ?
H29B C29 H29C 109.5 . . ?
C31 C30 C6 122.89(18) . . ?
C31 C30 C35 115.31(18) . . ?
C35 C30 C6 121.75(18) . . ?
F1 C31 C30 120.66(17) . . ?
F1 C31 C32 117.42(18) . . ?
C32 C31 C30 121.89(19) . . ?
F2 C32 C31 117.6(2) . . ?
F2 C32 C33 120.53(19) . . ?
C33 C32 C31 121.9(2) . . ?
C32 C33 H33 121.5 . . ?
C34 C33 C32 117.06(19) . . ?
C34 C33 H33 121.5 . . ?
F3 C34 C33 119.91(19) . . ?
F3 C34 C35 118.2(2) . . ?
C33 C34 C35 121.8(2) . . ?
F4 C35 C30 119.77(18) . . ?
F4 C35 C34 118.18(18) . . ?
C34 C35 C30 122.03(19) . . ?
C37 C36 C15 121.74(18) . . ?
C37 C36 C41 115.97(17) . . ?
C41 C36 C15 122.16(17) . . ?
F5 C37 C36 119.80(17) . . ?
F5 C37 C38 118.18(18) . . ?
C38 C37 C36 122.00(19) . . ?
F6 C38 C37 118.3(2) . . ?
F6 C38 C39 120.26(19) . . ?
C39 C38 C37 121.4(2) . . ?
C38 C39 H39 121.4 . . ?
C40 C39 C38 117.22(19) . . ?
C40 C39 H39 121.4 . . ?
F7 C40 C39 119.87(19) . . ?
F7 C40 C41 118.6(2) . . ?
C39 C40 C41 121.6(2) . . ?
F8 C41 C36 119.84(17) . . ?
F8 C41 C40 118.32(19) . . ?
C40 C41 C36 121.84(19) . . ?

loop_
_geom_bond_atom_site_label_1
_geom_bond_atom_site_label_2
_geom_bond_distance
_geom_bond_site_symmetry_2
_geom_bond_publ_flag
Cl1 C42 1.754(4) . ?
Cl2 C42 1.754(3) . ?
C42 H42A 0.9900 . ?
C42 H42B 0.9900 . ?
P1 O1 1.5783(15) . ?
P1 O2 1.4707(16) . ?
P1 O3 1.5746(14) . ?
P1 C23 1.7805(19) . ?
F1 C31 1.341(2) . ?
F2 C32 1.349(3) . ?
F3 C34 1.347(3) . ?
F4 C35 1.344(2) . ?
F5 C37 1.345(2) . ?
F6 C38 1.341(3) . ?
F7 C40 1.350(3) . ?
F8 C41 1.345(2) . ?
O1 C26 1.460(3) . ?
O3 C28 1.455(3) . ?
N1 H1 0.9592 . ?
N1 C2 1.372(2) . ?
N1 C5 1.386(2) . ?
N2 H2 0.9280 . ?
N2 C7 1.377(2) . ?
N2 C10 1.381(2) . ?
N3 H3 0.9320 . ?
N3 C11 1.363(2) . ?
N3 C14 1.362(2) . ?
N4 C16 1.384(2) . ?
N4 C19 1.364(2) . ?
C1 C2 1.405(3) . ?
C1 C19 1.421(3) . ?
C1 C20 1.493(3) . ?
C2 C3 1.435(3) . ?
C3 H3A 0.9500 . ?
C3 C4 1.363(3) . ?
C4 H4 0.9500 . ?
C4 C5 1.427(3) . ?
C5 C6 1.404(3) . ?
C6 C7 1.419(3) . ?
C6 C30 1.481(3) . ?
C7 C8 1.408(3) . ?
C8 H8 0.9500 . ?
C8 C9 1.393(3) . ?
C9 H9 0.9500 . ?
C9 C10 1.406(3) . ?
C10 C11 1.413(3) . ?
C11 C12 1.416(3) . ?
C12 H12 0.9500 . ?
C12 C13 1.383(3) . ?
C13 H13 0.9500 . ?
C13 C14 1.417(3) . ?
C14 C15 1.410(3) . ?
C15 C16 1.412(3) . ?
C15 C36 1.493(3) . ?
C16 C17 1.446(3) . ?
C17 H17 0.9500 . ?
C17 C18 1.351(3) . ?
C18 H18 0.9500 . ?
C18 C19 1.453(3) . ?
C20 C21 1.399(3) . ?
C20 C25 1.394(3) . ?
C21 H21 0.9500 . ?
C21 C22 1.384(3) . ?
C22 H22 0.9500 . ?
C22 C23 1.399(3) . ?
C23 C24 1.390(3) . ?
C24 H24 0.9500 . ?
C24 C25 1.390(3) . ?
C25 H25 0.9500 . ?
C26 H26A 0.9900 . ?
C26 H26B 0.9900 . ?
C26 C27 1.465(4) . ?
C27 H27A 0.9800 . ?
C27 H27B 0.9800 . ?
C27 H27C 0.9800 . ?
C28 H28A 0.9900 . ?
C28 H28B 0.9900 . ?
C28 C29 1.483(3) . ?
C29 H29A 0.9800 . ?
C29 H29B 0.9800 . ?
C29 H29C 0.9800 . ?
C30 C31 1.397(3) . ?
C30 C35 1.399(3) . ?
C31 C32 1.383(3) . ?
C32 C33 1.376(3) . ?
C33 H33 0.9500 . ?
C33 C34 1.371(3) . ?
C34 C35 1.382(3) . ?
C36 C37 1.386(3) . ?
C36 C41 1.394(3) . ?
C37 C38 1.382(3) . ?
C38 C39 1.380(3) . ?
C39 H39 0.9500 . ?
C39 C40 1.377(3) . ?
C40 C41 1.380(3) . ?

loop_
_geom_hbond_atom_site_label_D
_geom_hbond_atom_site_label_H
_geom_hbond_atom_site_label_A
_geom_hbond_distance_DH
_geom_hbond_distance_HA
_geom_hbond_distance_DA
_geom_hbond_angle_DHA
_geom_hbond_site_symmetry_A
_geom_hbond_publ_flag
N1 H1 N4 0.96 2.34 2.935(2) 119.8 . yes
N2 H2 O2 0.93 1.93 2.812(2) 158.6 2_676 yes
N3 H3 N4 0.93 1.93 2.634(2) 130.7 . yes

loop_
_geom_torsion_atom_site_label_1
_geom_torsion_atom_site_label_2
_geom_torsion_atom_site_label_3
_geom_torsion_atom_site_label_4
_geom_torsion
_geom_torsion_site_symmetry_1
_geom_torsion_site_symmetry_2
_geom_torsion_site_symmetry_3
_geom_torsion_site_symmetry_4
_geom_torsion_publ_flag
P1 O1 C26 C27 115.4(2) . . . . ?
P1 O3 C28 C29 -178.94(16) . . . . ?
P1 C23 C24 C25 -175.37(14) . . . . ?
F1 C31 C32 F2 -0.2(3) . . . . ?
F1 C31 C32 C33 -179.65(19) . . . . ?
F2 C32 C33 C34 -178.66(19) . . . . ?
F3 C34 C35 F4 0.1(3) . . . . ?
F3 C34 C35 C30 178.18(18) . . . . ?
F5 C37 C38 F6 -1.5(3) . . . . ?
F5 C37 C38 C39 177.39(19) . . . . ?
F6 C38 C39 C40 179.8(2) . . . . ?
F7 C40 C41 F8 -0.3(3) . . . . ?
F7 C40 C41 C36 179.52(19) . . . . ?
O1 P1 O3 C28 -53.25(17) . . . . ?
O1 P1 C23 C22 -47.44(17) . . . . ?
O1 P1 C23 C24 130.10(15) . . . . ?
O2 P1 O1 C26 46.96(17) . . . . ?
O2 P1 O3 C28 71.84(18) . . . . ?
O2 P1 C23 C22 -175.45(15) . . . . ?
O2 P1 C23 C24 2.09(18) . . . . ?
O3 P1 O1 C26 172.82(15) . . . . ?
O3 P1 C23 C22 58.54(17) . . . . ?
O3 P1 C23 C24 -123.92(15) . . . . ?
N1 C2 C3 C4 -0.5(2) . . . . ?
N1 C5 C6 C7 -9.0(3) . . . . ?
N1 C5 C6 C30 166.07(18) . . . . ?
N2 C7 C8 C9 2.1(2) . . . . ?
N2 C10 C11 N3 11.2(2) . . . . ?
N2 C10 C11 C12 -175.5(2) . . . . ?
N3 C11 C12 C13 1.4(2) . . . . ?
N3 C14 C15 C16 4.0(3) . . . . ?
N3 C14 C15 C36 179.18(16) . . . . ?
N4 C16 C17 C18 -0.1(2) . . . . ?
C1 C2 C3 C4 175.65(19) . . . . ?
C1 C20 C21 C22 -172.88(18) . . . . ?
C1 C20 C25 C24 173.14(17) . . . . ?
C2 N1 C5 C4 0.9(2) . . . . ?
C2 N1 C5 C6 -177.34(18) . . . . ?
C2 C1 C19 N4 1.2(3) . . . . ?
C2 C1 C19 C18 -179.27(19) . . . . ?
C2 C1 C20 C21 60.6(2) . . . . ?
C2 C1 C20 C25 -115.2(2) . . . . ?
C2 C3 C4 C5 1.1(2) . . . . ?
C3 C4 C5 N1 -1.2(2) . . . . ?
C3 C4 C5 C6 176.95(19) . . . . ?
C4 C5 C6 C7 173.23(19) . . . . ?
C4 C5 C6 C30 -11.7(3) . . . . ?
C5 N1 C2 C1 -176.54(18) . . . . ?
C5 N1 C2 C3 -0.2(2) . . . . ?
C5 C6 C7 N2 -20.2(3) . . . . ?
C5 C6 C7 C8 149.7(2) . . . . ?
C5 C6 C30 C31 -48.9(3) . . . . ?
C5 C6 C30 C35 133.8(2) . . . . ?
C6 C7 C8 C9 -168.78(19) . . . . ?
C6 C30 C31 F1 1.6(3) . . . . ?
C6 C30 C31 C32 -176.30(19) . . . . ?
C6 C30 C35 F4 -4.4(3) . . . . ?
C6 C30 C35 C34 177.51(19) . . . . ?
C7 N2 C10 C9 1.8(2) . . . . ?
C7 N2 C10 C11 -165.94(16) . . . . ?
C7 C6 C30 C31 126.4(2) . . . . ?
C7 C6 C30 C35 -50.9(3) . . . . ?
C7 C8 C9 C10 -1.0(2) . . . . ?
C8 C9 C10 N2 -0.4(2) . . . . ?
C8 C9 C10 C11 163.6(2) . . . . ?
C9 C10 C11 N3 -151.9(2) . . . . ?
C9 C10 C11 C12 21.4(4) . . . . ?
C10 N2 C7 C6 169.82(16) . . . . ?
C10 N2 C7 C8 -2.4(2) . . . . ?
C10 C11 C12 C13 -172.4(2) . . . . ?
C11 N3 C14 C13 4.7(2) . . . . ?
C11 N3 C14 C15 -166.22(17) . . . . ?
C11 C12 C13 C14 1.5(2) . . . . ?
C12 C13 C14 N3 -3.7(2) . . . . ?
C12 C13 C14 C15 165.3(2) . . . . ?
C13 C14 C15 C16 -163.9(2) . . . . ?
C13 C14 C15 C36 11.3(3) . . . . ?
C14 N3 C11 C10 171.40(16) . . . . ?
C14 N3 C11 C12 -3.8(2) . . . . ?
C14 C15 C16 N4 0.1(3) . . . . ?
C14 C15 C16 C17 -177.65(19) . . . . ?
C14 C15 C36 C37 -111.5(2) . . . . ?
C14 C15 C36 C41 64.1(3) . . . . ?
C15 C16 C17 C18 177.97(19) . . . . ?
C15 C36 C37 F5 -2.2(3) . . . . ?
C15 C36 C37 C38 176.12(19) . . . . ?
C15 C36 C41 F8 4.5(3) . . . . ?
C15 C36 C41 C40 -175.38(19) . . . . ?
C16 N4 C19 C1 179.10(18) . . . . ?
C16 N4 C19 C18 -0.5(2) . . . . ?
C16 C15 C36 C37 63.8(3) . . . . ?
C16 C15 C36 C41 -120.5(2) . . . . ?
C16 C17 C18 C19 -0.2(2) . . . . ?
C17 C18 C19 N4 0.5(2) . . . . ?
C17 C18 C19 C1 -179.15(19) . . . . ?
C19 N4 C16 C15 -177.71(18) . . . . ?
C19 N4 C16 C17 0.4(2) . . . . ?
C19 C1 C2 N1 5.8(3) . . . . ?
C19 C1 C2 C3 -169.63(19) . . . . ?
C19 C1 C20 C21 -122.9(2) . . . . ?
C19 C1 C20 C25 61.4(2) . . . . ?
C20 C1 C2 N1 -177.94(17) . . . . ?
C20 C1 C2 C3 6.6(3) . . . . ?
C20 C1 C19 N4 -174.97(17) . . . . ?
C20 C1 C19 C18 4.6(3) . . . . ?
C20 C21 C22 C23 -0.6(3) . . . . ?
C21 C20 C25 C24 -2.7(3) . . . . ?
C21 C22 C23 P1 175.59(15) . . . . ?
C21 C22 C23 C24 -1.9(3) . . . . ?
C22 C23 C24 C25 2.2(3) . . . . ?
C23 P1 O1 C26 -79.84(16) . . . . ?
C23 P1 O3 C28 -164.27(16) . . . . ?
C23 C24 C25 C20 0.1(3) . . . . ?
C25 C20 C21 C22 2.9(3) . . . . ?
C30 C6 C7 N2 164.60(17) . . . . ?
C30 C6 C7 C8 -25.5(3) . . . . ?
C30 C31 C32 F2 177.82(18) . . . . ?
C30 C31 C32 C33 -1.7(3) . . . . ?
C31 C30 C35 F4 178.04(17) . . . . ?
C31 C30 C35 C34 0.0(3) . . . . ?
C31 C32 C33 C34 0.8(3) . . . . ?
C32 C33 C34 F3 -178.56(19) . . . . ?
C32 C33 C34 C35 0.4(3) . . . . ?
C33 C34 C35 F4 -178.87(19) . . . . ?
C33 C34 C35 C30 -0.8(3) . . . . ?
C35 C30 C31 F1 179.13(17) . . . . ?
C35 C30 C31 C32 1.2(3) . . . . ?
C36 C15 C16 N4 -174.88(17) . . . . ?
C36 C15 C16 C17 7.3(3) . . . . ?
C36 C37 C38 F6 -179.85(18) . . . . ?
C36 C37 C38 C39 -0.9(3) . . . . ?
C37 C36 C41 F8 -179.66(17) . . . . ?
C37 C36 C41 C40 0.5(3) . . . . ?
C37 C38 C39 C40 0.9(3) . . . . ?
C38 C39 C40 F7 179.8(2) . . . . ?
C38 C39 C40 C41 -0.2(3) . . . . ?
C39 C40 C41 F8 179.6(2) . . . . ?
C39 C40 C41 C36 -0.5(3) . . . . ?
C41 C36 C37 F5 -178.08(17) . . . . ?
C41 C36 C37 C38 0.2(3) . . . . ?
